data_4101649
loop_
_publ_author_name
'Miller, Kevin L.'
'Williams, Bryan N.'
'Benitez, Diego'
'Carver, Colin T.'
'Ogilby, Kevin R.'
'Tkatchouk, Ekaterina'
'Goddard, 3rd, William A.'
'Diaconescu, Paula L.'

_publ_section_title
;
 Dearomatization reactions of N-heterocycles mediated by group 3
 complexes.
;
_journal_issue 1
_journal_name_full 'Journal of the American Chemical Society'
_journal_page_first 342
_journal_page_last 355
_journal_paper_doi 10.1021/ja908489p
_journal_volume 132
_journal_year 2010
_chemical_formula_moiety 'C49 H60 Fe Lu N5 Si2, 0.5(C6 H8)'
_chemical_formula_sum 'C52 H64 Fe Lu N5 Si2'
_chemical_formula_weight 1046.08
_chemical_name_systematic
; 
 ? 
;
_space_group_IT_number 2
_symmetry_cell_setting triclinic
_symmetry_space_group_name_Hall '-P 1'
_symmetry_space_group_name_H-M 'P -1'
_atom_sites_solution_hydrogens geom
_atom_sites_solution_primary direct
_atom_sites_solution_secondary difmap
_audit_creation_method SHELXL-97
_cell_angle_alpha 95.659(2)
_cell_angle_beta 116.825(2)
_cell_angle_gamma 98.466(2)
_cell_formula_units_Z 2
_cell_length_a 13.908(2)
_cell_length_b 13.942(5)
_cell_length_c 14.914(3)
_cell_measurement_reflns_used 7681
_cell_measurement_temperature 100(2)
_cell_measurement_theta_max 28.09
_cell_measurement_theta_min 3.99
_cell_volume 2507.6(11)
_computing_cell_refinement 'Bruker APEX11'
_computing_data_collection 'Bruker APEX11'
_computing_data_reduction 'Bruker SAINT'
_computing_molecular_graphics 'Bruker SHELXTL'
_computing_publication_material 'Bruker SHELXTL'
_computing_structure_refinement 'SHELXL-97 (Sheldrick, 1997)'
_computing_structure_solution 'SHELXS-97 (Sheldrick, 1990)'
_diffrn_ambient_temperature 100(2)
_diffrn_measured_fraction_theta_full 0.986
_diffrn_measured_fraction_theta_max 0.958
_diffrn_measurement_device_type 'CCD area detector'
_diffrn_measurement_method 'phi and omega scans'
_diffrn_radiation_monochromator graphite
_diffrn_radiation_source 'fine-focus sealed tube'
_diffrn_radiation_type MoK\a
_diffrn_radiation_wavelength 0.71073
_diffrn_reflns_av_R_equivalents 0.0282
_diffrn_reflns_av_sigmaI/netI 0.0504
_diffrn_reflns_limit_h_max 18
_diffrn_reflns_limit_h_min -18
_diffrn_reflns_limit_k_max 18
_diffrn_reflns_limit_k_min -18
_diffrn_reflns_limit_l_max 19
_diffrn_reflns_limit_l_min -19
_diffrn_reflns_number 22108
_diffrn_reflns_theta_full 25.00
_diffrn_reflns_theta_max 28.35
_diffrn_reflns_theta_min 3.90
_exptl_absorpt_coefficient_mu 2.333
_exptl_absorpt_correction_T_max 0.9125
_exptl_absorpt_correction_T_min 0.7672
_exptl_absorpt_correction_type multi-scan
_exptl_absorpt_process_details 'Sadabs (Bruker)'
_exptl_crystal_colour orange
_exptl_crystal_density_diffrn 1.385
_exptl_crystal_density_method 'not measured'
_exptl_crystal_description block
_exptl_crystal_F_000 1072
_exptl_crystal_size_max 0.12
_exptl_crystal_size_mid 0.08
_exptl_crystal_size_min 0.04
_refine_diff_density_max 1.181
_refine_diff_density_min -0.798
_refine_diff_density_rms 0.100
_refine_ls_extinction_method none
_refine_ls_goodness_of_fit_ref 1.004
_refine_ls_hydrogen_treatment constr
_refine_ls_matrix_type full
_refine_ls_number_parameters 569
_refine_ls_number_reflns 12008
_refine_ls_number_restraints 0
_refine_ls_restrained_S_all 1.004
_refine_ls_R_factor_all 0.0420
_refine_ls_R_factor_gt 0.0316
_refine_ls_shift/su_max 0.007
_refine_ls_shift/su_mean 0.000
_refine_ls_structure_factor_coef Fsqd
_refine_ls_weighting_details 'calc w=1/[\s^2^(Fo^2^)+(0.0330P)^2^+0.0000P] where P=(Fo^2^+2Fc^2^)/3'
_refine_ls_weighting_scheme calc
_refine_ls_wR_factor_gt 0.0658
_refine_ls_wR_factor_ref 0.0694
_reflns_number_gt 10156
_reflns_number_total 12008
_reflns_threshold_expression >2sigma(I)
_cod_data_source_file ja908489p_si_002.cif
_cod_data_source_block 4Lu-(iqn)2
_cod_original_cell_volume 2507.6(10)
_cod_database_code 4101649

loop_
_symmetry_equiv_pos_as_xyz
'x, y, z'
'-x, -y, -z'

loop_
_atom_site_label
_atom_site_type_symbol
_atom_site_fract_x
_atom_site_fract_y
_atom_site_fract_z
_atom_site_U_iso_or_equiv
_atom_site_adp_type
_atom_site_occupancy
_atom_site_symmetry_multiplicity
_atom_site_calc_flag
_atom_site_refinement_flags
_atom_site_disorder_assembly
_atom_site_disorder_group
Lu1 Lu 0.894903(10) 0.775489(9) 0.696800(9) 0.01933(4) Uani 1 1 d . . .
Fe1 Fe 0.84006(3) 0.54433(3) 0.56396(3) 0.02087(9) Uani 1 1 d . . .
Si1 Si 0.61198(6) 0.77481(6) 0.50013(6) 0.02205(17) Uani 1 1 d . . .
Si2 Si 1.08835(8) 0.68565(7) 0.91235(7) 0.0303(2) Uani 1 1 d . . .
C1 C 0.8949(3) 0.9969(2) 0.7879(2) 0.0302(7) Uani 1 1 d . . .
H1A H 0.8266 0.9686 0.7846 0.036 Uiso 1 1 calc R . .
N3 N 1.0148(2) 0.82107(18) 0.62189(19) 0.0262(6) Uani 1 1 d . . .
N4 N 0.7968(2) 0.75432(18) 0.79595(18) 0.0244(5) Uani 1 1 d . . .
N2 N 1.0067(2) 0.68313(17) 0.78386(18) 0.0231(5) Uani 1 1 d . . .
N1 N 0.73623(18) 0.73787(17) 0.55148(17) 0.0198(5) Uani 1 1 d . . .
N5 N 0.9561(2) 0.93358(18) 0.77688(18) 0.0244(5) Uani 1 1 d . . .
C19 C 0.7384(2) 0.6455(2) 0.5045(2) 0.0199(6) Uani 1 1 d . . .
C23 C 0.6765(2) 0.5494(2) 0.4971(2) 0.0232(6) Uani 1 1 d . . .
H23A H 0.6264 0.5358 0.5279 0.028 Uiso 1 1 calc R . .
C14 C 0.9783(3) 0.8631(2) 0.5360(2) 0.0278(7) Uani 1 1 d . . .
H14A H 0.9083 0.8803 0.5109 0.033 Uiso 1 1 calc R . .
C17 C 1.1837(2) 0.8186(2) 0.6126(2) 0.0265(7) Uani 1 1 d . . .
C21 C 0.7731(2) 0.5267(2) 0.4087(2) 0.0253(6) Uani 1 1 d . . .
H21A H 0.8027 0.4950 0.3662 0.030 Uiso 1 1 calc R . .
C20 C 0.8003(2) 0.6286(2) 0.4513(2) 0.0211(6) Uani 1 1 d . . .
H20A H 0.8536 0.6804 0.4450 0.025 Uiso 1 1 calc R . .
C22 C 0.6971(2) 0.4776(2) 0.4368(2) 0.0258(7) Uani 1 1 d . . .
H22A H 0.6631 0.4053 0.4170 0.031 Uiso 1 1 calc R . .
C6 C 1.0723(2) 0.9847(2) 0.8203(2) 0.0246(6) Uani 1 1 d . . .
H6A H 1.1119 0.9417 0.7992 0.030 Uiso 1 1 calc R . .
H6B H 1.1065 0.9959 0.8959 0.030 Uiso 1 1 calc R . .
C7 C 0.7110(2) 0.6792(2) 0.7617(2) 0.0238(6) Uani 1 1 d . . .
H7A H 0.6853 0.6417 0.6954 0.029 Uiso 1 1 calc R . .
C5 C 1.1714(3) 1.1180(2) 0.7662(2) 0.0289(7) Uani 1 1 d . . .
H5A H 1.2191 1.0766 0.7638 0.035 Uiso 1 1 calc R . .
C30 C 0.5663(2) 0.8026(2) 0.3657(2) 0.0258(6) Uani 1 1 d . . .
C8 C 0.6552(2) 0.6513(2) 0.8176(2) 0.0223(6) Uani 1 1 d . . .
C15 C 1.0374(3) 0.8814(2) 0.4850(2) 0.0301(7) Uani 1 1 d . . .
H15A H 1.0085 0.9100 0.4255 0.036 Uiso 1 1 calc R . .
C16 C 1.1423(2) 0.8573(2) 0.5219(2) 0.0267(7) Uani 1 1 d . . .
C2 C 0.9226(3) 1.0971(2) 0.8033(2) 0.0303(7) Uani 1 1 d . . .
H2A H 0.8828 1.1367 0.8230 0.036 Uiso 1 1 calc R . .
C29 C 0.6272(3) 0.8890(2) 0.5863(2) 0.0306(7) Uani 1 1 d . . .
H29A H 0.6401 0.8736 0.6530 0.046 Uiso 1 1 calc R . .
H29B H 0.5597 0.9146 0.5560 0.046 Uiso 1 1 calc R . .
H29C H 0.6899 0.9389 0.5952 0.046 Uiso 1 1 calc R . .
C10 C 0.7870(3) 0.7857(2) 0.9523(2) 0.0282(7) Uani 1 1 d . . .
H10A H 0.8164 0.8241 1.0188 0.034 Uiso 1 1 calc R . .
C28 C 0.8857(3) 0.5090(2) 0.7064(2) 0.0266(7) Uani 1 1 d . . .
H28A H 0.8406 0.5084 0.7430 0.032 Uiso 1 1 calc R . .
C4 C 1.0865(2) 1.0826(2) 0.7874(2) 0.0244(6) Uani 1 1 d . . .
C26 C 0.9548(3) 0.4596(2) 0.5999(2) 0.0305(7) Uani 1 1 d . . .
H26A H 0.9688 0.4181 0.5502 0.037 Uiso 1 1 calc R . .
C25 C 1.0075(2) 0.5595(2) 0.6470(2) 0.0252(6) Uani 1 1 d . . .
H25A H 1.0640 0.6008 0.6348 0.030 Uiso 1 1 calc R . .
C3 C 1.0140(3) 1.1422(2) 0.7887(2) 0.0269(7) Uani 1 1 d . . .
C9 C 0.6952(2) 0.7072(2) 0.9170(2) 0.0245(6) Uani 1 1 d . . .
C27 C 0.8795(3) 0.4286(2) 0.6368(2) 0.0318(7) Uani 1 1 d . . .
H27A H 0.8309 0.3615 0.6173 0.038 Uiso 1 1 calc R . .
C13 C 0.5506(3) 0.6042(2) 0.9334(2) 0.0316(7) Uani 1 1 d . . .
H13A H 0.5144 0.5874 0.9724 0.038 Uiso 1 1 calc R . .
C12 C 0.6405(3) 0.6806(2) 0.9744(2) 0.0311(7) Uani 1 1 d . . .
H12A H 0.6666 0.7162 1.0416 0.037 Uiso 1 1 calc R . .
C35 C 1.1492(3) 0.8175(2) 0.9782(2) 0.0336(8) Uani 1 1 d . . .
H35A H 1.0897 0.8529 0.9657 0.050 Uiso 1 1 calc R . .
H35B H 1.1964 0.8482 0.9515 0.050 Uiso 1 1 calc R . .
H35C H 1.1932 0.8206 1.0519 0.050 Uiso 1 1 calc R . .
C24 C 0.9679(2) 0.5913(2) 0.7167(2) 0.0249(6) Uani 1 1 d . . .
C11 C 0.8341(3) 0.8073(2) 0.8921(2) 0.0282(7) Uani 1 1 d . . .
H11A H 0.8955 0.8614 0.9178 0.034 Uiso 1 1 calc R . .
C34 C 1.0086(3) 0.6282(3) 0.9736(3) 0.0458(10) Uani 1 1 d . . .
H34A H 0.9544 0.6669 0.9712 0.069 Uiso 1 1 calc R . .
H34B H 1.0594 0.6270 1.0450 0.069 Uiso 1 1 calc R . .
H34C H 0.9703 0.5606 0.9367 0.069 Uiso 1 1 calc R . .
C18 C 1.1139(2) 0.8019(2) 0.6588(2) 0.0268(7) Uani 1 1 d . . .
H18A H 1.1407 0.7755 0.7198 0.032 Uiso 1 1 calc R . .
C32 C 0.6555(3) 0.8828(2) 0.3669(3) 0.0361(8) Uani 1 1 d . . .
H32A H 0.6331 0.8950 0.2974 0.054 Uiso 1 1 calc R . .
H32B H 0.7254 0.8609 0.3927 0.054 Uiso 1 1 calc R . .
H32C H 0.6649 0.9439 0.4115 0.054 Uiso 1 1 calc R . .
C33 C 0.4576(3) 0.8393(3) 0.3257(3) 0.0399(8) Uani 1 1 d . . .
H33A H 0.4367 0.8536 0.2571 0.060 Uiso 1 1 calc R . .
H33B H 0.4677 0.8995 0.3719 0.060 Uiso 1 1 calc R . .
H33C H 0.3992 0.7882 0.3228 0.060 Uiso 1 1 calc R . .
C31 C 0.5474(3) 0.7093(2) 0.2905(2) 0.0309(7) Uani 1 1 d . . .
H31A H 0.5307 0.7262 0.2235 0.046 Uiso 1 1 calc R . .
H31B H 0.4854 0.6601 0.2838 0.046 Uiso 1 1 calc R . .
H31C H 0.6141 0.6823 0.3162 0.046 Uiso 1 1 calc R . .
C49 C 0.5621(2) 0.5724(2) 0.7773(2) 0.0290(7) Uani 1 1 d . . .
H49A H 0.5354 0.5352 0.7107 0.035 Uiso 1 1 calc R . .
C36 C 0.4946(2) 0.6793(2) 0.4896(3) 0.0288(7) Uani 1 1 d . . .
H36A H 0.5134 0.6619 0.5568 0.043 Uiso 1 1 calc R . .
H36B H 0.4816 0.6202 0.4408 0.043 Uiso 1 1 calc R . .
H36C H 0.4277 0.7061 0.4658 0.043 Uiso 1 1 calc R . .
C46 C 1.1168(3) 1.2738(2) 0.7512(2) 0.0350(8) Uani 1 1 d . . .
H46A H 1.1278 1.3395 0.7399 0.042 Uiso 1 1 calc R . .
C45 C 1.1868(3) 1.2143(2) 0.7482(2) 0.0331(8) Uani 1 1 d . . .
H45A H 1.2450 1.2386 0.7340 0.040 Uiso 1 1 calc R . .
C44 C 1.2082(3) 0.8711(2) 0.4706(3) 0.0330(7) Uani 1 1 d . . .
H44A H 1.1812 0.8955 0.4084 0.040 Uiso 1 1 calc R . .
C47 C 1.0311(3) 1.2390(2) 0.7703(2) 0.0335(8) Uani 1 1 d . . .
H47A H 0.9831 1.2807 0.7712 0.040 Uiso 1 1 calc R . .
C48 C 0.5105(3) 0.5497(2) 0.8342(3) 0.0329(7) Uani 1 1 d . . .
H48A H 0.4474 0.4970 0.8068 0.040 Uiso 1 1 calc R . .
C43 C 1.3093(3) 0.8488(2) 0.5121(3) 0.0346(8) Uani 1 1 d . . .
H43A H 1.3533 0.8584 0.4788 0.042 Uiso 1 1 calc R . .
C42 C 1.3506(3) 0.8115(2) 0.6043(3) 0.0363(8) Uani 1 1 d . . .
H42A H 1.4220 0.7970 0.6322 0.044 Uiso 1 1 calc R . .
C41 C 1.2888(3) 0.7961(2) 0.6536(3) 0.0350(8) Uani 1 1 d . . .
H41A H 1.3167 0.7704 0.7150 0.042 Uiso 1 1 calc R . .
C37 C 1.2081(3) 0.6215(3) 0.9375(3) 0.0474(10) Uani 1 1 d . . .
C38 C 1.1668(4) 0.5086(3) 0.9032(3) 0.0541(11) Uani 1 1 d . . .
H38A H 1.2293 0.4779 0.9144 0.081 Uiso 1 1 calc R . .
H38B H 1.1127 0.4930 0.8304 0.081 Uiso 1 1 calc R . .
H38C H 1.1321 0.4833 0.9430 0.081 Uiso 1 1 calc R . .
C40 C 1.2703(3) 0.6598(3) 0.8808(3) 0.0600(12) Uani 1 1 d . . .
H40A H 1.3361 0.6320 0.9004 0.090 Uiso 1 1 calc R . .
H40B H 1.2923 0.7320 0.8990 0.090 Uiso 1 1 calc R . .
H40C H 1.2220 0.6400 0.8069 0.090 Uiso 1 1 calc R . .
C39 C 1.2886(4) 0.6421(4) 1.0528(3) 0.0783(17) Uani 1 1 d . . .
H39A H 1.3495 0.6086 1.0655 0.117 Uiso 1 1 calc R . .
H39B H 1.2497 0.6173 1.0895 0.117 Uiso 1 1 calc R . .
H39C H 1.3178 0.7133 1.0769 0.117 Uiso 1 1 calc R . .
C1S C 0.4016(5) 0.0485(4) 0.1511(4) 0.0726(14) Uani 1 1 d . . .
C3S C 0.4749(8) 0.0117(7) 0.0279(7) 0.153(4) Uani 1 1 d . . .
H3SA H 0.4921 0.0846 0.0380 0.183 Uiso 1 1 calc R A 1
H3SB H 0.3964 -0.0081 -0.0249 0.183 Uiso 1 1 calc R A 1
C2SA C 0.4670(8) -0.0009(6) 0.1096(7) 0.074(2) Uani 0.60 1 d P B 1
H2SA H 0.5438 0.0146 0.1660 0.089 Uiso 0.60 1 calc PR B 1
H2SB H 0.4397 -0.0727 0.1004 0.089 Uiso 0.60 1 calc PR B 1
C2SB C 0.4312(13) 0.0644(14) 0.0664(14) 0.100(5) Uani 0.40 1 d P B 2
H2SC H 0.3615 0.0700 0.0077 0.120 Uiso 0.40 1 calc PR B 2
H2SD H 0.4798 0.1310 0.0899 0.120 Uiso 0.40 1 calc PR B 2

loop_
_atom_site_aniso_label
_atom_site_aniso_U_11
_atom_site_aniso_U_22
_atom_site_aniso_U_33
_atom_site_aniso_U_23
_atom_site_aniso_U_13
_atom_site_aniso_U_12
Lu1 0.01911(6) 0.01687(6) 0.02168(7) 0.00206(4) 0.00948(5) 0.00455(4)
Fe1 0.0199(2) 0.0171(2) 0.0230(2) 0.00201(16) 0.00760(17) 0.00667(16)
Si1 0.0192(4) 0.0180(4) 0.0289(4) 0.0036(3) 0.0108(3) 0.0062(3)
Si2 0.0401(5) 0.0245(5) 0.0218(4) 0.0033(4) 0.0085(4) 0.0152(4)
C1 0.0315(17) 0.0315(18) 0.0313(17) 0.0074(14) 0.0179(15) 0.0063(14)
N3 0.0252(13) 0.0207(13) 0.0300(14) -0.0007(11) 0.0131(11) 0.0010(10)
N4 0.0238(13) 0.0248(13) 0.0247(13) 0.0023(11) 0.0116(11) 0.0064(10)
N2 0.0260(13) 0.0189(12) 0.0218(12) 0.0001(10) 0.0086(11) 0.0096(10)
N1 0.0198(12) 0.0156(12) 0.0236(12) 0.0011(10) 0.0100(10) 0.0053(9)
N5 0.0247(13) 0.0200(13) 0.0268(13) 0.0014(10) 0.0114(11) 0.0041(10)
C19 0.0154(13) 0.0209(15) 0.0204(14) 0.0028(11) 0.0053(11) 0.0068(11)
C23 0.0207(14) 0.0182(14) 0.0284(16) 0.0028(12) 0.0098(13) 0.0046(11)
C14 0.0282(16) 0.0239(16) 0.0268(16) 0.0036(13) 0.0097(13) 0.0048(13)
C17 0.0280(16) 0.0197(15) 0.0279(16) -0.0025(12) 0.0118(13) 0.0028(12)
C21 0.0222(15) 0.0279(16) 0.0223(15) 0.0004(12) 0.0066(12) 0.0116(12)
C20 0.0200(14) 0.0212(15) 0.0218(14) 0.0025(12) 0.0090(12) 0.0076(11)
C22 0.0206(15) 0.0198(15) 0.0280(16) -0.0001(12) 0.0041(13) 0.0067(12)
C6 0.0262(15) 0.0203(15) 0.0220(15) -0.0007(12) 0.0082(13) 0.0038(12)
C7 0.0260(15) 0.0238(15) 0.0206(14) 0.0014(12) 0.0099(12) 0.0084(12)
C5 0.0325(17) 0.0250(17) 0.0227(15) -0.0017(13) 0.0101(13) 0.0022(13)
C30 0.0223(15) 0.0224(16) 0.0290(16) 0.0063(13) 0.0078(13) 0.0079(12)
C8 0.0217(14) 0.0218(15) 0.0240(15) 0.0058(12) 0.0093(12) 0.0102(12)
C15 0.0311(17) 0.0251(17) 0.0297(17) 0.0044(13) 0.0112(14) 0.0044(13)
C16 0.0252(16) 0.0175(15) 0.0299(16) -0.0048(12) 0.0102(13) -0.0012(12)
C2 0.0349(18) 0.0254(17) 0.0339(18) 0.0018(14) 0.0182(15) 0.0120(14)
C29 0.0299(17) 0.0258(17) 0.0373(18) 0.0032(14) 0.0157(15) 0.0118(13)
C10 0.0308(17) 0.0275(17) 0.0232(15) -0.0004(13) 0.0117(13) 0.0049(13)
C28 0.0307(16) 0.0235(16) 0.0256(16) 0.0102(13) 0.0107(13) 0.0110(13)
C4 0.0293(16) 0.0156(14) 0.0215(14) -0.0005(11) 0.0075(13) 0.0034(12)
C26 0.0301(17) 0.0282(17) 0.0255(16) 0.0006(13) 0.0049(14) 0.0152(14)
C25 0.0235(15) 0.0284(16) 0.0225(15) 0.0027(12) 0.0073(12) 0.0155(13)
C3 0.0357(17) 0.0182(15) 0.0228(15) 0.0014(12) 0.0104(14) 0.0078(13)
C9 0.0231(15) 0.0262(16) 0.0251(15) 0.0059(12) 0.0106(13) 0.0101(12)
C27 0.0365(18) 0.0181(15) 0.0313(17) 0.0069(13) 0.0064(15) 0.0103(13)
C13 0.0305(17) 0.0362(19) 0.0353(18) 0.0161(15) 0.0182(15) 0.0127(14)
C12 0.0347(18) 0.0357(19) 0.0272(16) 0.0075(14) 0.0169(15) 0.0116(15)
C35 0.0404(19) 0.0287(18) 0.0237(16) 0.0011(13) 0.0087(15) 0.0085(15)
C24 0.0245(15) 0.0252(16) 0.0230(15) 0.0061(12) 0.0072(13) 0.0120(12)
C11 0.0271(16) 0.0273(17) 0.0289(16) 0.0006(13) 0.0138(14) 0.0036(13)
C34 0.072(3) 0.031(2) 0.036(2) 0.0148(16) 0.025(2) 0.0152(19)
C18 0.0282(16) 0.0233(16) 0.0254(15) 0.0009(12) 0.0110(13) 0.0039(13)
C32 0.042(2) 0.0263(18) 0.0383(19) 0.0046(15) 0.0191(16) 0.0032(15)
C33 0.041(2) 0.042(2) 0.044(2) 0.0195(17) 0.0192(17) 0.0266(17)
C31 0.0271(17) 0.0272(17) 0.0277(16) 0.0031(13) 0.0048(13) 0.0038(13)
C49 0.0254(16) 0.0311(17) 0.0262(16) 0.0029(13) 0.0090(13) 0.0061(13)
C36 0.0219(15) 0.0250(16) 0.0409(18) 0.0071(14) 0.0150(14) 0.0076(12)
C46 0.048(2) 0.0201(16) 0.0298(17) 0.0025(13) 0.0140(16) 0.0034(15)
C45 0.0423(19) 0.0256(17) 0.0263(16) 0.0011(13) 0.0159(15) -0.0037(14)
C44 0.0344(18) 0.0207(16) 0.0417(19) -0.0020(14) 0.0193(16) 0.0002(13)
C47 0.048(2) 0.0211(16) 0.0311(17) 0.0017(13) 0.0180(16) 0.0123(15)
C48 0.0261(16) 0.0323(18) 0.0397(19) 0.0105(15) 0.0144(15) 0.0056(14)
C43 0.0342(18) 0.0259(17) 0.047(2) -0.0034(15) 0.0259(17) 0.0012(14)
C42 0.0295(17) 0.0297(18) 0.051(2) -0.0020(16) 0.0224(17) 0.0065(14)
C41 0.0296(17) 0.0330(19) 0.042(2) 0.0036(15) 0.0167(16) 0.0075(14)
C37 0.052(2) 0.044(2) 0.0271(18) -0.0007(16) -0.0009(17) 0.0304(19)
C38 0.068(3) 0.044(2) 0.038(2) 0.0033(18) 0.008(2) 0.038(2)
C40 0.035(2) 0.070(3) 0.062(3) 0.001(2) 0.011(2) 0.026(2)
C39 0.084(3) 0.076(3) 0.035(2) -0.007(2) -0.013(2) 0.055(3)
C1S 0.090(4) 0.067(3) 0.070(3) 0.019(3) 0.039(3) 0.034(3)
C3S 0.172(8) 0.153(8) 0.147(8) -0.045(6) 0.117(7) -0.018(6)
C2SA 0.096(7) 0.051(5) 0.080(6) 0.028(5) 0.042(6) 0.022(5)
C2SB 0.072(10) 0.114(14) 0.109(14) 0.038(11) 0.032(10) 0.033(9)

loop_
_atom_type_symbol
_atom_type_description
_atom_type_scat_dispersion_real
_atom_type_scat_dispersion_imag
_atom_type_scat_source
C C 0.0033 0.0016 'International Tables Vol C Tables 4.2.6.8 and 6.1.1.4'
H H 0.0000 0.0000 'International Tables Vol C Tables 4.2.6.8 and 6.1.1.4'
N N 0.0061 0.0033 'International Tables Vol C Tables 4.2.6.8 and 6.1.1.4'
Si Si 0.0817 0.0704 'International Tables Vol C Tables 4.2.6.8 and 6.1.1.4'
Fe Fe 0.3463 0.8444 'International Tables Vol C Tables 4.2.6.8 and 6.1.1.4'
Lu Lu -0.4720 5.8584 'International Tables Vol C Tables 4.2.6.8 and 6.1.1.4'

loop_
_geom_angle_atom_site_label_1
_geom_angle_atom_site_label_2
_geom_angle_atom_site_label_3
_geom_angle
_geom_angle_site_symmetry_1
_geom_angle_site_symmetry_3
_geom_angle_publ_flag
N2 Lu1 N1 131.64(9) . . ?
N2 Lu1 N5 111.07(9) . . ?
N1 Lu1 N5 117.26(9) . . ?
N2 Lu1 N4 90.24(9) . . ?
N1 Lu1 N4 90.95(8) . . ?
N5 Lu1 N4 86.67(9) . . ?
N2 Lu1 N3 89.18(9) . . ?
N1 Lu1 N3 96.99(8) . . ?
N5 Lu1 N3 84.10(9) . . ?
N4 Lu1 N3 169.87(8) . . ?
N2 Lu1 C24 28.24(8) . . ?
N1 Lu1 C24 103.82(8) . . ?
N5 Lu1 C24 138.78(9) . . ?
N4 Lu1 C24 96.29(8) . . ?
N3 Lu1 C24 87.95(9) . . ?
N2 Lu1 C19 104.64(8) . . ?
N1 Lu1 C19 28.30(8) . . ?
N5 Lu1 C19 143.48(8) . . ?
N4 Lu1 C19 100.83(8) . . ?
N3 Lu1 C19 89.10(8) . . ?
C24 Lu1 C19 76.41(8) . . ?
N2 Lu1 Fe1 66.53(6) . . ?
N1 Lu1 Fe1 66.22(6) . . ?
N5 Lu1 Fe1 169.49(6) . . ?
N4 Lu1 Fe1 103.40(6) . . ?
N3 Lu1 Fe1 85.63(6) . . ?
C24 Lu1 Fe1 38.31(6) . . ?
C19 Lu1 Fe1 38.24(5) . . ?
C22 Fe1 C26 111.92(12) . . ?
C22 Fe1 C27 101.21(13) . . ?
C26 Fe1 C27 40.87(13) . . ?
C22 Fe1 C21 40.73(12) . . ?
C26 Fe1 C21 102.59(12) . . ?
C27 Fe1 C21 121.05(13) . . ?
C22 Fe1 C23 40.95(11) . . ?
C26 Fe1 C23 147.53(12) . . ?
C27 Fe1 C23 115.50(13) . . ?
C21 Fe1 C23 68.46(12) . . ?
C22 Fe1 C25 148.21(12) . . ?
C26 Fe1 C25 40.65(12) . . ?
C27 Fe1 C25 68.32(13) . . ?
C21 Fe1 C25 117.66(12) . . ?
C23 Fe1 C25 170.68(12) . . ?
C22 Fe1 C28 124.01(13) . . ?
C26 Fe1 C28 68.28(13) . . ?
C27 Fe1 C28 40.40(12) . . ?
C21 Fe1 C28 159.64(12) . . ?
C23 Fe1 C28 108.93(12) . . ?
C25 Fe1 C28 67.98(12) . . ?
C22 Fe1 C20 68.31(12) . . ?
C26 Fe1 C20 125.87(12) . . ?
C27 Fe1 C20 160.34(12) . . ?
C21 Fe1 C20 40.42(11) . . ?
C23 Fe1 C20 68.14(11) . . ?
C25 Fe1 C20 111.37(12) . . ?
C28 Fe1 C20 159.08(12) . . ?
C22 Fe1 C19 68.48(11) . . ?
C26 Fe1 C19 165.80(12) . . ?
C27 Fe1 C19 153.04(13) . . ?
C21 Fe1 C19 68.02(11) . . ?
C23 Fe1 C19 40.63(10) . . ?
C25 Fe1 C19 133.10(12) . . ?
C28 Fe1 C19 124.05(12) . . ?
C20 Fe1 C19 40.22(11) . . ?
C22 Fe1 C24 163.98(12) . . ?
C26 Fe1 C24 68.21(12) . . ?
C27 Fe1 C24 67.97(12) . . ?
C21 Fe1 C24 154.99(12) . . ?
C23 Fe1 C24 131.67(12) . . ?
C25 Fe1 C24 40.44(11) . . ?
C28 Fe1 C24 40.24(11) . . ?
C20 Fe1 C24 125.48(12) . . ?
C19 Fe1 C24 115.60(11) . . ?
C22 Fe1 Lu1 125.57(8) . . ?
C26 Fe1 Lu1 122.40(9) . . ?
C27 Fe1 Lu1 121.34(9) . . ?
C21 Fe1 Lu1 117.54(9) . . ?
C23 Fe1 Lu1 87.79(8) . . ?
C25 Fe1 Lu1 83.08(8) . . ?
C28 Fe1 Lu1 81.94(9) . . ?
C20 Fe1 Lu1 77.29(8) . . ?
C19 Fe1 Lu1 58.11(8) . . ?
C24 Fe1 Lu1 57.77(8) . . ?
N1 Si1 C29 107.87(13) . . ?
N1 Si1 C36 112.81(13) . . ?
C29 Si1 C36 108.04(15) . . ?
N1 Si1 C30 113.72(13) . . ?
C29 Si1 C30 108.48(14) . . ?
C36 Si1 C30 105.73(14) . . ?
N2 Si2 C35 108.24(13) . . ?
N2 Si2 C34 112.61(16) . . ?
C35 Si2 C34 107.62(16) . . ?
N2 Si2 C37 112.39(14) . . ?
C35 Si2 C37 107.42(17) . . ?
C34 Si2 C37 108.32(18) . . ?
N5 C1 C2 125.9(3) . . ?
N5 C1 H1A 117.1 . . ?
C2 C1 H1A 117.1 . . ?
C18 N3 C14 117.8(3) . . ?
C18 N3 Lu1 121.3(2) . . ?
C14 N3 Lu1 120.7(2) . . ?
C7 N4 C11 117.4(3) . . ?
C7 N4 Lu1 118.51(19) . . ?
C11 N4 Lu1 123.43(19) . . ?
C24 N2 Si2 117.81(19) . . ?
C24 N2 Lu1 104.07(17) . . ?
Si2 N2 Lu1 134.11(13) . . ?
C19 N1 Si1 116.90(18) . . ?
C19 N1 Lu1 103.43(16) . . ?
Si1 N1 Lu1 137.90(13) . . ?
C1 N5 C6 110.5(2) . . ?
C1 N5 Lu1 127.1(2) . . ?
C6 N5 Lu1 122.28(18) . . ?
N1 C19 C20 126.7(2) . . ?
N1 C19 C23 127.4(2) . . ?
C20 C19 C23 105.9(2) . . ?
N1 C19 Fe1 130.94(19) . . ?
C20 C19 Fe1 67.87(15) . . ?
C23 C19 Fe1 67.11(16) . . ?
N1 C19 Lu1 48.27(13) . . ?
C20 C19 Lu1 105.43(17) . . ?
C23 C19 Lu1 123.86(19) . . ?
Fe1 C19 Lu1 83.65(9) . . ?
C22 C23 C19 108.6(3) . . ?
C22 C23 Fe1 68.89(16) . . ?
C19 C23 Fe1 72.26(16) . . ?
C22 C23 H23A 125.7 . . ?
C19 C23 H23A 125.7 . . ?
Fe1 C23 H23A 125.7 . . ?
C15 C14 N3 123.4(3) . . ?
C15 C14 H14A 118.3 . . ?
N3 C14 H14A 118.3 . . ?
C41 C17 C16 120.5(3) . . ?
C41 C17 C18 122.2(3) . . ?
C16 C17 C18 117.3(3) . . ?
C22 C21 C20 108.3(3) . . ?
C22 C21 Fe1 69.22(17) . . ?
C20 C21 Fe1 70.60(17) . . ?
C22 C21 H21A 125.8 . . ?
C20 C21 H21A 125.8 . . ?
Fe1 C21 H21A 125.8 . . ?
C21 C20 C19 109.1(3) . . ?
C21 C20 Fe1 68.98(17) . . ?
C19 C20 Fe1 71.91(16) . . ?
C21 C20 H20A 125.4 . . ?
C19 C20 H20A 125.4 . . ?
Fe1 C20 H20A 125.4 . . ?
C21 C22 C23 108.0(3) . . ?
C21 C22 Fe1 70.05(16) . . ?
C23 C22 Fe1 70.16(17) . . ?
C21 C22 H22A 126.0 . . ?
C23 C22 H22A 126.0 . . ?
Fe1 C22 H22A 126.0 . . ?
N5 C6 C4 113.2(2) . . ?
N5 C6 H6A 108.9 . . ?
C4 C6 H6A 108.9 . . ?
N5 C6 H6B 108.9 . . ?
C4 C6 H6B 108.9 . . ?
H6A C6 H6B 107.8 . . ?
N4 C7 C8 124.2(3) . . ?
N4 C7 H7A 117.9 . . ?
C8 C7 H7A 117.9 . . ?
C4 C5 C45 120.2(3) . . ?
C4 C5 H5A 119.9 . . ?
C45 C5 H5A 119.9 . . ?
C32 C30 C31 108.9(3) . . ?
C32 C30 C33 108.4(3) . . ?
C31 C30 C33 107.8(3) . . ?
C32 C30 Si1 109.7(2) . . ?
C31 C30 Si1 110.5(2) . . ?
C33 C30 Si1 111.3(2) . . ?
C49 C8 C7 122.5(3) . . ?
C49 C8 C9 120.1(3) . . ?
C7 C8 C9 117.4(3) . . ?
C14 C15 C16 119.1(3) . . ?
C14 C15 H15A 120.4 . . ?
C16 C15 H15A 120.4 . . ?
C17 C16 C15 118.5(3) . . ?
C17 C16 C44 118.9(3) . . ?
C15 C16 C44 122.5(3) . . ?
C1 C2 C3 118.6(3) . . ?
C1 C2 H2A 120.7 . . ?
C3 C2 H2A 120.7 . . ?
Si1 C29 H29A 109.5 . . ?
Si1 C29 H29B 109.5 . . ?
H29A C29 H29B 109.5 . . ?
Si1 C29 H29C 109.5 . . ?
H29A C29 H29C 109.5 . . ?
H29B C29 H29C 109.5 . . ?
C11 C10 C9 120.6(3) . . ?
C11 C10 H10A 119.7 . . ?
C9 C10 H10A 119.7 . . ?
C27 C28 C24 109.1(3) . . ?
C27 C28 Fe1 68.99(17) . . ?
C24 C28 Fe1 72.11(16) . . ?
C27 C28 H28A 125.4 . . ?
C24 C28 H28A 125.4 . . ?
Fe1 C28 H28A 125.4 . . ?
C5 C4 C3 120.4(3) . . ?
C5 C4 C6 123.7(3) . . ?
C3 C4 C6 115.7(3) . . ?
C25 C26 C27 107.8(3) . . ?
C25 C26 Fe1 70.31(17) . . ?
C27 C26 Fe1 69.73(17) . . ?
C25 C26 H26A 126.1 . . ?
C27 C26 H26A 126.1 . . ?
Fe1 C26 H26A 126.1 . . ?
C26 C25 C24 109.0(3) . . ?
C26 C25 Fe1 69.03(17) . . ?
C24 C25 Fe1 72.33(17) . . ?
C26 C25 H25A 125.5 . . ?
C24 C25 H25A 125.5 . . ?
Fe1 C25 H25A 125.5 . . ?
C4 C3 C47 118.4(3) . . ?
C4 C3 C2 116.9(3) . . ?
C47 C3 C2 124.6(3) . . ?
C10 C9 C8 117.5(3) . . ?
C10 C9 C12 124.1(3) . . ?
C8 C9 C12 118.4(3) . . ?
C28 C27 C26 108.2(3) . . ?
C28 C27 Fe1 70.62(17) . . ?
C26 C27 Fe1 69.40(17) . . ?
C28 C27 H27A 125.9 . . ?
C26 C27 H27A 125.9 . . ?
Fe1 C27 H27A 125.9 . . ?
C12 C13 C48 121.2(3) . . ?
C12 C13 H13A 119.4 . . ?
C48 C13 H13A 119.4 . . ?
C13 C12 C9 120.2(3) . . ?
C13 C12 H12A 119.9 . . ?
C9 C12 H12A 119.9 . . ?
Si2 C35 H35A 109.5 . . ?
Si2 C35 H35B 109.5 . . ?
H35A C35 H35B 109.5 . . ?
Si2 C35 H35C 109.5 . . ?
H35A C35 H35C 109.5 . . ?
H35B C35 H35C 109.5 . . ?
N2 C24 C28 127.9(3) . . ?
N2 C24 C25 126.2(3) . . ?
C28 C24 C25 105.8(3) . . ?
N2 C24 Fe1 131.6(2) . . ?
C28 C24 Fe1 67.66(16) . . ?
C25 C24 Fe1 67.23(16) . . ?
N2 C24 Lu1 47.69(13) . . ?
C28 C24 Lu1 114.13(19) . . ?
C25 C24 Lu1 115.83(19) . . ?
Fe1 C24 Lu1 83.92(9) . . ?
C10 C11 N4 122.8(3) . . ?
C10 C11 H11A 118.6 . . ?
N4 C11 H11A 118.6 . . ?
Si2 C34 H34A 109.5 . . ?
Si2 C34 H34B 109.5 . . ?
H34A C34 H34B 109.5 . . ?
Si2 C34 H34C 109.5 . . ?
H34A C34 H34C 109.5 . . ?
H34B C34 H34C 109.5 . . ?
N3 C18 C17 123.8(3) . . ?
N3 C18 H18A 118.1 . . ?
C17 C18 H18A 118.1 . . ?
C30 C32 H32A 109.5 . . ?
C30 C32 H32B 109.5 . . ?
H32A C32 H32B 109.5 . . ?
C30 C32 H32C 109.5 . . ?
H32A C32 H32C 109.5 . . ?
H32B C32 H32C 109.5 . . ?
C30 C33 H33A 109.5 . . ?
C30 C33 H33B 109.5 . . ?
H33A C33 H33B 109.5 . . ?
C30 C33 H33C 109.5 . . ?
H33A C33 H33C 109.5 . . ?
H33B C33 H33C 109.5 . . ?
C30 C31 H31A 109.5 . . ?
C30 C31 H31B 109.5 . . ?
H31A C31 H31B 109.5 . . ?
C30 C31 H31C 109.5 . . ?
H31A C31 H31C 109.5 . . ?
H31B C31 H31C 109.5 . . ?
C48 C49 C8 119.9(3) . . ?
C48 C49 H49A 120.0 . . ?
C8 C49 H49A 120.0 . . ?
Si1 C36 H36A 109.5 . . ?
Si1 C36 H36B 109.5 . . ?
H36A C36 H36B 109.5 . . ?
Si1 C36 H36C 109.5 . . ?
H36A C36 H36C 109.5 . . ?
H36B C36 H36C 109.5 . . ?
C47 C46 C45 120.8(3) . . ?
C47 C46 H46A 119.6 . . ?
C45 C46 H46A 119.6 . . ?
C46 C45 C5 119.6(3) . . ?
C46 C45 H45A 120.2 . . ?
C5 C45 H45A 120.2 . . ?
C43 C44 C16 119.1(3) . . ?
C43 C44 H44A 120.4 . . ?
C16 C44 H44A 120.4 . . ?
C46 C47 C3 120.6(3) . . ?
C46 C47 H47A 119.7 . . ?
C3 C47 H47A 119.7 . . ?
C49 C48 C13 120.2(3) . . ?
C49 C48 H48A 119.9 . . ?
C13 C48 H48A 119.9 . . ?
C44 C43 C42 121.3(3) . . ?
C44 C43 H43A 119.4 . . ?
C42 C43 H43A 119.4 . . ?
C41 C42 C43 120.8(3) . . ?
C41 C42 H42A 119.6 . . ?
C43 C42 H42A 119.6 . . ?
C42 C41 C17 119.4(3) . . ?
C42 C41 H41A 120.3 . . ?
C17 C41 H41A 120.3 . . ?
C39 C37 C40 108.9(4) . . ?
C39 C37 C38 107.3(3) . . ?
C40 C37 C38 109.3(3) . . ?
C39 C37 Si2 109.7(3) . . ?
C40 C37 Si2 110.4(3) . . ?
C38 C37 Si2 111.2(3) . . ?
C37 C38 H38A 109.5 . . ?
C37 C38 H38B 109.5 . . ?
H38A C38 H38B 109.5 . . ?
C37 C38 H38C 109.5 . . ?
H38A C38 H38C 109.5 . . ?
H38B C38 H38C 109.5 . . ?
C37 C40 H40A 109.5 . . ?
C37 C40 H40B 109.5 . . ?
H40A C40 H40B 109.5 . . ?
C37 C40 H40C 109.5 . . ?
H40A C40 H40C 109.5 . . ?
H40B C40 H40C 109.5 . . ?
C37 C39 H39A 109.5 . . ?
C37 C39 H39B 109.5 . . ?
H39A C39 H39B 109.5 . . ?
C37 C39 H39C 109.5 . . ?
H39A C39 H39C 109.5 . . ?
H39B C39 H39C 109.5 . . ?
C2SA C1S C2SB 46.8(7) . . ?
C2SB C3S C2SA 56.1(8) . . ?
C2SB C3S C3S 157.2(17) . 2_655 ?
C2SA C3S C3S 144.2(16) . 2_655 ?
C2SB C3S H3SA 58.0 . . ?
C2SA C3S H3SA 100.9 . . ?
C3S C3S H3SA 100.9 2_655 . ?
C2SB C3S H3SB 78.8 . . ?
C2SA C3S H3SB 100.9 . . ?
C3S C3S H3SB 100.9 2_655 . ?
H3SA C3S H3SB 104.4 . . ?
C3S C2SA C1S 126.9(9) . . ?
C3S C2SA H2SA 105.6 . . ?
C1S C2SA H2SA 105.6 . . ?
C3S C2SA H2SB 105.6 . . ?
C1S C2SA H2SB 105.6 . . ?
H2SA C2SA H2SB 106.1 . . ?
C3S C2SB C1S 129.0(15) . . ?
C3S C2SB H2SC 105.0 . . ?
C1S C2SB H2SC 105.0 . . ?
C3S C2SB H2SD 105.0 . . ?
C1S C2SB H2SD 105.0 . . ?
H2SC C2SB H2SD 105.9 . . ?

loop_
_geom_bond_atom_site_label_1
_geom_bond_atom_site_label_2
_geom_bond_distance
_geom_bond_site_symmetry_2
_geom_bond_publ_flag
Lu1 N2 2.204(2) . ?
Lu1 N1 2.227(2) . ?
Lu1 N5 2.241(2) . ?
Lu1 N4 2.433(2) . ?
Lu1 N3 2.438(2) . ?
Lu1 C24 2.891(3) . ?
Lu1 C19 2.903(3) . ?
Lu1 Fe1 3.3981(10) . ?
Fe1 C22 2.030(3) . ?
Fe1 C26 2.033(3) . ?
Fe1 C27 2.038(3) . ?
Fe1 C21 2.041(3) . ?
Fe1 C23 2.047(3) . ?
Fe1 C25 2.050(3) . ?
Fe1 C28 2.059(3) . ?
Fe1 C20 2.062(3) . ?
Fe1 C19 2.116(3) . ?
Fe1 C24 2.119(3) . ?
Si1 N1 1.727(2) . ?
Si1 C29 1.866(3) . ?
Si1 C36 1.885(3) . ?
Si1 C30 1.911(3) . ?
Si2 N2 1.725(2) . ?
Si2 C35 1.870(3) . ?
Si2 C34 1.871(4) . ?
Si2 C37 1.912(4) . ?
C1 N5 1.360(4) . ?
C1 C2 1.361(4) . ?
C1 H1A 0.9500 . ?
N3 C18 1.314(4) . ?
N3 C14 1.375(4) . ?
N4 C7 1.327(4) . ?
N4 C11 1.371(4) . ?
N2 C24 1.410(4) . ?
N1 C19 1.415(3) . ?
N5 C6 1.472(4) . ?
C19 C20 1.438(4) . ?
C19 C23 1.447(4) . ?
C23 C22 1.426(4) . ?
C23 H23A 1.0000 . ?
C14 C15 1.363(4) . ?
C14 H14A 0.9500 . ?
C17 C41 1.406(4) . ?
C17 C16 1.409(4) . ?
C17 C18 1.429(4) . ?
C21 C22 1.416(4) . ?
C21 C20 1.418(4) . ?
C21 H21A 1.0000 . ?
C20 H20A 1.0000 . ?
C22 H22A 1.0000 . ?
C6 C4 1.511(4) . ?
C6 H6A 0.9900 . ?
C6 H6B 0.9900 . ?
C7 C8 1.416(4) . ?
C7 H7A 0.9500 . ?
C5 C4 1.391(4) . ?
C5 C45 1.400(4) . ?
C5 H5A 0.9500 . ?
C30 C32 1.535(4) . ?
C30 C31 1.538(4) . ?
C30 C33 1.543(4) . ?
C8 C49 1.413(4) . ?
C8 C9 1.419(4) . ?
C15 C16 1.414(4) . ?
C15 H15A 0.9500 . ?
C16 C44 1.440(4) . ?
C2 C3 1.449(4) . ?
C2 H2A 0.9500 . ?
C29 H29A 0.9800 . ?
C29 H29B 0.9800 . ?
C29 H29C 0.9800 . ?
C10 C11 1.362(4) . ?
C10 C9 1.404(4) . ?
C10 H10A 0.9500 . ?
C28 C27 1.415(4) . ?
C28 C24 1.438(4) . ?
C28 H28A 1.0000 . ?
C4 C3 1.402(4) . ?
C26 C25 1.418(4) . ?
C26 C27 1.421(5) . ?
C26 H26A 1.0000 . ?
C25 C24 1.442(4) . ?
C25 H25A 1.0000 . ?
C3 C47 1.411(4) . ?
C9 C12 1.420(4) . ?
C27 H27A 1.0000 . ?
C13 C12 1.365(4) . ?
C13 C48 1.409(5) . ?
C13 H13A 0.9500 . ?
C12 H12A 0.9500 . ?
C35 H35A 0.9800 . ?
C35 H35B 0.9800 . ?
C35 H35C 0.9800 . ?
C11 H11A 0.9500 . ?
C34 H34A 0.9800 . ?
C34 H34B 0.9800 . ?
C34 H34C 0.9800 . ?
C18 H18A 0.9500 . ?
C32 H32A 0.9800 . ?
C32 H32B 0.9800 . ?
C32 H32C 0.9800 . ?
C33 H33A 0.9800 . ?
C33 H33B 0.9800 . ?
C33 H33C 0.9800 . ?
C31 H31A 0.9800 . ?
C31 H31B 0.9800 . ?
C31 H31C 0.9800 . ?
C49 C48 1.369(4) . ?
C49 H49A 0.9500 . ?
C36 H36A 0.9800 . ?
C36 H36B 0.9800 . ?
C36 H36C 0.9800 . ?
C46 C47 1.379(5) . ?
C46 C45 1.381(5) . ?
C46 H46A 0.9500 . ?
C45 H45A 0.9500 . ?
C44 C43 1.356(5) . ?
C44 H44A 0.9500 . ?
C47 H47A 0.9500 . ?
C48 H48A 0.9500 . ?
C43 C42 1.416(5) . ?
C43 H43A 0.9500 . ?
C42 C41 1.369(5) . ?
C42 H42A 0.9500 . ?
C41 H41A 0.9500 . ?
C37 C39 1.537(5) . ?
C37 C40 1.537(6) . ?
C37 C38 1.541(5) . ?
C38 H38A 0.9800 . ?
C38 H38B 0.9800 . ?
C38 H38C 0.9800 . ?
C40 H40A 0.9800 . ?
C40 H40B 0.9800 . ?
C40 H40C 0.9800 . ?
C39 H39A 0.9800 . ?
C39 H39B 0.9800 . ?
C39 H39C 0.9800 . ?
C1S C2SA 1.515(11) . ?
C1S C2SB 1.521(18) . ?
C3S C2SB 1.267(17) . ?
C3S C2SA 1.298(10) . ?
C3S C3S 1.349(13) 2_655 ?
C3S H3SA 0.9900 . ?
C3S H3SB 0.9900 . ?
C2SA H2SA 0.9900 . ?
C2SA H2SB 0.9900 . ?
C2SB H2SC 0.9900 . ?
C2SB H2SD 0.9900 . ?
